data_4504179
loop_
_publ_author_name
'Wu, Shu-Ting'
'Long, La-Sheng'
'Huang, Rong-Bin'
'Zheng, Lan-Sun'

_publ_section_title
;
 pH-Dependent Assembly of Supramolecular Architectures from 0D to 2D
 Networks
;
_journal_issue 9
_journal_name_full 'Crystal Growth &amp; Design'
_journal_page_first 1746
_journal_paper_doi 10.1021/cg0608965
_journal_volume 7
_journal_year 2007
_chemical_formula_sum 'C58 H48 Cu N6 O9'
_chemical_formula_weight 1036.56
_chemical_name_systematic
; 
 ? 
;
_space_group_IT_number 13
_symmetry_cell_setting monoclinic
_symmetry_space_group_name_Hall '-P 2yac'
_symmetry_space_group_name_H-M 'P 1 2/n 1'
_atom_sites_solution_hydrogens geom
_atom_sites_solution_primary direct
_atom_sites_solution_secondary difmap
_audit_creation_method SHELXL-97
_cell_angle_alpha 90.00
_cell_angle_beta 100.513(5)
_cell_angle_gamma 90.00
_cell_formula_units_Z 2
_cell_length_a 13.992(4)
_cell_length_b 5.7153(14)
_cell_length_c 31.126(8)
_cell_measurement_reflns_used 3052
_cell_measurement_temperature 123(2)
_cell_measurement_theta_max 56.512
_cell_measurement_theta_min 5.296
_cell_volume 2447.3(11)
_computing_cell_refinement 'SHELXTL-Plus (Sheldrick, 1990)'
_computing_data_collection 'SHELXTL-Plus (Sheldrick, 1990)'
_computing_data_reduction 'SHELXTL-Plus (Sheldrick, 1990)'
_computing_molecular_graphics 'SHELXTL V.5.0 (Sheldrick, 1997)'
_computing_publication_material 'SHELXL-97 (Sheldrick, 1997)'
_computing_structure_refinement 'SHELXL-97 (Sheldrick, 1997)'
_computing_structure_solution 'SHELXS-97 (Sheldrick, 1990)'
_diffrn_ambient_temperature 123(2)
_diffrn_measured_fraction_theta_full 0.994
_diffrn_measured_fraction_theta_max 0.994
_diffrn_measurement_device_type 'Smart Apex 2000'
_diffrn_measurement_method 'omega scan'
_diffrn_radiation_monochromator graphite
_diffrn_radiation_source 'fine-focus sealed tube'
_diffrn_radiation_type MoK\a
_diffrn_radiation_wavelength 0.71073
_diffrn_reflns_av_R_equivalents 0.0540
_diffrn_reflns_av_sigmaI/netI 0.0713
_diffrn_reflns_limit_h_max 17
_diffrn_reflns_limit_h_min -16
_diffrn_reflns_limit_k_max 7
_diffrn_reflns_limit_k_min -6
_diffrn_reflns_limit_l_max 20
_diffrn_reflns_limit_l_min -38
_diffrn_reflns_number 12722
_diffrn_reflns_theta_full 26.00
_diffrn_reflns_theta_max 26.00
_diffrn_reflns_theta_min 1.33
_diffrn_standards_decay_% none
_exptl_absorpt_coefficient_mu 0.514
_exptl_absorpt_correction_T_max 0.9132
_exptl_absorpt_correction_T_min 0.8487
_exptl_absorpt_correction_type sadabs
_exptl_crystal_colour Blue
_exptl_crystal_density_diffrn 1.407
_exptl_crystal_density_meas ?
_exptl_crystal_density_method 'not measured'
_exptl_crystal_description Block
_exptl_crystal_F_000 1078
_exptl_crystal_size_max 0.33
_exptl_crystal_size_mid 0.25
_exptl_crystal_size_min 0.18
_refine_diff_density_max 0.668
_refine_diff_density_min -0.721
_refine_diff_density_rms 0.078
_refine_ls_extinction_method none
_refine_ls_goodness_of_fit_ref 1.165
_refine_ls_hydrogen_treatment mixed
_refine_ls_matrix_type full
_refine_ls_number_parameters 343
_refine_ls_number_reflns 4775
_refine_ls_number_restraints 0
_refine_ls_restrained_S_all 1.165
_refine_ls_R_factor_all 0.0818
_refine_ls_R_factor_gt 0.0698
_refine_ls_shift/su_max 0.001
_refine_ls_shift/su_mean 0.000
_refine_ls_structure_factor_coef Fsqd
_refine_ls_weighting_details 'calc w=1/[\s^2^(Fo^2^)+(0.0501P)^2^+1.6611P] where P=(Fo^2^+2Fc^2^)/3'
_refine_ls_weighting_scheme calc
_refine_ls_wR_factor_gt 0.1412
_refine_ls_wR_factor_ref 0.1472
_reflns_number_gt 4163
_reflns_number_total 4775
_reflns_threshold_expression >2sigma(I)
_cod_data_source_file cg0608965si20061208_094159.cif
_cod_data_source_block complex1
_cod_depositor_comments
;
The following automatic conversions were performed:

'_exptl_crystal_density_meas' value 'not measured' was changed to '?'
- the value is perceived as not measured.

Automatic conversion script
Id: cif_fix_values 3008 2015-01-20 13:52:24Z robertas 
;
_cod_original_cell_volume 2447.3(10)
_cod_original_sg_symbol_H-M P2/n
_cod_database_code 4504179

loop_
_symmetry_equiv_pos_as_xyz
'x, y, z'
'-x+1/2, y, -z+1/2'
'-x, -y, -z'
'x-1/2, -y, z-1/2'

loop_
_atom_site_label
_atom_site_type_symbol
_atom_site_fract_x
_atom_site_fract_y
_atom_site_fract_z
_atom_site_U_iso_or_equiv
_atom_site_adp_type
_atom_site_occupancy
_atom_site_symmetry_multiplicity
_atom_site_calc_flag
_atom_site_refinement_flags
Cu1 Cu 0.7500 0.61181(10) 0.7500 0.01450(18) Uani 1 2 d S
O11 O 0.61593(16) 0.5950(4) 0.72120(8) 0.0227(6) Uani 1 1 d .
O22 O 0.4386(2) -0.2561(5) 0.90836(10) 0.0293(7) Uani 1 1 d .
O21 O 0.35118(19) 0.0592(5) 0.91491(8) 0.0316(7) Uani 1 1 d .
O1W O 0.7500 0.9894(7) 0.7500 0.0302(10) Uani 1 2 d S
H1WA H 0.709(3) 1.051(7) 0.7360(13) 0.024(12) Uiso 1 1 d .
O12 O 0.6210(2) 0.2393(5) 0.69435(10) 0.0386(8) Uani 1 1 d .
C11 C 0.7468(3) 0.7110(6) 0.84111(11) 0.0229(8) Uani 1 1 d .
H11A H 0.7881 0.8368 0.8364 0.028 Uiso 1 1 calc R
C17 C 0.6684(3) 0.6108(7) 0.96640(12) 0.0262(8) Uani 1 1 d .
H17A H 0.6968 0.7570 0.9614 0.031 Uiso 1 1 calc R
C23 C 0.4594(3) -0.1431(7) 0.82594(12) 0.0255(8) Uani 1 1 d .
H23A H 0.4870 -0.2847 0.8385 0.031 Uiso 1 1 calc R
C15 C 0.6517(3) 0.4050(6) 0.81460(11) 0.0222(8) Uani 1 1 d .
H15A H 0.6234 0.3093 0.7907 0.027 Uiso 1 1 calc R
C12 C 0.7287(3) 0.6776(6) 0.88202(12) 0.0225(8) Uani 1 1 d .
H12A H 0.7563 0.7789 0.9052 0.027 Uiso 1 1 calc R
C22 C 0.4087(2) -0.0014(6) 0.84935(11) 0.0197(8) Uani 1 1 d .
C14 C 0.6305(3) 0.3585(6) 0.85459(11) 0.0217(8) Uani 1 1 d .
H14A H 0.5886 0.2321 0.8583 0.026 Uiso 1 1 calc R
C25 C 0.4296(3) 0.1187(7) 0.76623(13) 0.0324(9) Uani 1 1 d .
H25A H 0.4363 0.1597 0.7374 0.039 Uiso 1 1 calc R
C13 C 0.6697(2) 0.4947(6) 0.88958(11) 0.0180(7) Uani 1 1 d .
C37 C 0.4428(3) 0.3040(7) 0.64026(12) 0.0268(9) Uani 1 1 d .
H35A H 0.4739 0.1568 0.6394 0.032 Uiso 1 1 calc R
C32 C 0.4864(2) 0.4749(6) 0.66771(11) 0.0188(8) Uani 1 1 d .
C21 C 0.3961(2) -0.0599(6) 0.89400(12) 0.0209(8) Uani 1 1 d .
C24 C 0.4705(3) -0.0827(7) 0.78467(13) 0.0316(9) Uani 1 1 d .
H24A H 0.5067 -0.1807 0.7688 0.038 Uiso 1 1 calc R
C16 C 0.6495(2) 0.4484(6) 0.93339(11) 0.0176(7) Uani 1 1 d .
C33 C 0.4408(3) 0.6856(7) 0.66871(13) 0.0300(9) Uani 1 1 d .
H33A H 0.4707 0.8057 0.6876 0.036 Uiso 1 1 calc R
C36 C 0.3551(3) 0.3431(7) 0.61407(13) 0.0321(10) Uani 1 1 d .
H36A H 0.3254 0.2239 0.5949 0.039 Uiso 1 1 calc R
C43 C 0.9662(3) 0.4062(7) 0.99124(12) 0.0257(9) Uani 1 1 d .
C31 C 0.5821(3) 0.4297(6) 0.69630(11) 0.0205(8) Uani 1 1 d .
C44 C 0.9415(3) 0.3644(8) 0.94769(13) 0.0369(10) Uani 1 1 d .
H44A H 0.9675 0.4595 0.9276 0.044 Uiso 1 1 calc R
C19 C 0.5937(3) 0.2034(7) 0.98461(12) 0.0294(9) Uani 1 1 d .
H19A H 0.5682 0.0561 0.9910 0.035 Uiso 1 1 calc R
C45 C 0.8794(3) 0.1858(8) 0.93265(14) 0.0364(10) Uani 1 1 d .
H45A H 0.8640 0.1614 0.9020 0.044 Uiso 1 1 calc R
C18 C 0.6462(3) 0.5615(7) 1.00626(12) 0.0277(9) Uani 1 1 d .
H18A H 0.6579 0.6786 1.0283 0.033 Uiso 1 1 calc R
C26 C 0.3787(3) 0.2624(7) 0.78947(13) 0.0346(10) Uani 1 1 d .
H26A H 0.3508 0.4033 0.7767 0.042 Uiso 1 1 calc R
C41 C 0.8615(3) 0.0905(9) 0.99971(15) 0.0500(13) Uani 1 1 d .
H41A H 0.8326 -0.0040 1.0189 0.060 Uiso 1 1 calc R
C35 C 0.3100(3) 0.5534(7) 0.61547(13) 0.0314(10) Uani 1 1 d .
H35B H 0.2486 0.5801 0.5973 0.038 Uiso 1 1 calc R
C20 C 0.6119(3) 0.2387(7) 0.94376(12) 0.0256(9) Uani 1 1 d .
H20A H 0.5985 0.1186 0.9224 0.031 Uiso 1 1 calc R
C27 C 0.3681(3) 0.2034(7) 0.83057(13) 0.0290(9) Uani 1 1 d .
H27A H 0.3328 0.3030 0.8465 0.035 Uiso 1 1 calc R
C42 C 0.9233(3) 0.2641(8) 1.01742(14) 0.0434(12) Uani 1 1 d .
H42A H 0.9366 0.2861 1.0482 0.052 Uiso 1 1 calc R
C34 C 0.3520(3) 0.7255(8) 0.64258(14) 0.0380(11) Uani 1 1 d .
H34A H 0.3204 0.8720 0.6435 0.046 Uiso 1 1 calc R
N12 N 0.6095(2) 0.3612(6) 1.01591(10) 0.0267(7) Uani 1 1 d .
N11 N 0.70989(19) 0.5770(5) 0.80727(9) 0.0166(6) Uani 1 1 d .
N41 N 0.8398(2) 0.0464(6) 0.95774(11) 0.0340(8) Uani 1 1 d .
H22A H 0.426(3) -0.277(8) 0.9283(14) 0.031(14) Uiso 1 1 d .

loop_
_atom_site_aniso_label
_atom_site_aniso_U_11
_atom_site_aniso_U_22
_atom_site_aniso_U_33
_atom_site_aniso_U_23
_atom_site_aniso_U_13
_atom_site_aniso_U_12
Cu1 0.0181(3) 0.0150(3) 0.0098(3) 0.000 0.0009(2) 0.000
O11 0.0182(12) 0.0306(14) 0.0180(13) -0.0038(11) -0.0003(10) -0.0019(11)
O22 0.0358(16) 0.0357(18) 0.0193(16) 0.0070(13) 0.0123(13) 0.0078(13)
O21 0.0395(16) 0.0345(17) 0.0229(15) -0.0063(12) 0.0110(12) 0.0077(13)
O1W 0.036(3) 0.015(2) 0.033(3) 0.000 -0.013(2) 0.000
O12 0.0413(17) 0.0159(15) 0.0488(19) 0.0043(13) -0.0177(14) 0.0006(12)
C11 0.026(2) 0.022(2) 0.019(2) 0.0004(15) 0.0029(16) -0.0069(16)
C17 0.033(2) 0.025(2) 0.020(2) 0.0016(17) 0.0043(16) -0.0032(17)
C23 0.029(2) 0.021(2) 0.027(2) -0.0005(16) 0.0060(16) -0.0005(16)
C15 0.0254(19) 0.024(2) 0.0158(19) -0.0026(16) 0.0001(15) -0.0018(16)
C12 0.031(2) 0.0191(19) 0.0167(19) -0.0023(15) 0.0011(15) -0.0044(15)
C22 0.0180(17) 0.0222(19) 0.0197(19) -0.0045(15) 0.0060(14) -0.0038(15)
C14 0.0251(19) 0.0189(19) 0.022(2) 0.0011(15) 0.0061(15) -0.0082(15)
C25 0.041(2) 0.036(2) 0.021(2) 0.0032(18) 0.0067(18) -0.008(2)
C13 0.0202(18) 0.0170(18) 0.0167(19) -0.0036(15) 0.0030(14) 0.0018(14)
C37 0.025(2) 0.028(2) 0.026(2) -0.0038(17) 0.0016(16) -0.0041(16)
C32 0.0219(18) 0.0217(19) 0.0127(18) 0.0056(14) 0.0034(14) -0.0041(15)
C21 0.0180(17) 0.022(2) 0.021(2) -0.0017(15) 0.0009(15) -0.0015(14)
C24 0.039(2) 0.032(2) 0.027(2) -0.0025(18) 0.0127(18) -0.0035(19)
C16 0.0185(17) 0.0193(19) 0.0152(18) 0.0017(14) 0.0037(14) 0.0013(14)
C33 0.030(2) 0.027(2) 0.032(2) -0.0042(17) 0.0009(18) -0.0036(17)
C36 0.030(2) 0.038(3) 0.028(2) -0.0075(18) 0.0025(17) -0.0098(18)
C43 0.0238(19) 0.029(2) 0.024(2) -0.0081(17) 0.0039(16) 0.0019(16)
C31 0.0255(19) 0.018(2) 0.0162(19) 0.0062(15) 0.0005(15) -0.0069(15)
C44 0.043(2) 0.039(3) 0.028(2) -0.0081(19) 0.0079(19) -0.013(2)
C19 0.032(2) 0.032(2) 0.027(2) 0.0065(18) 0.0120(17) -0.0062(18)
C45 0.036(2) 0.042(3) 0.030(2) -0.012(2) 0.0003(19) -0.010(2)
C18 0.039(2) 0.026(2) 0.018(2) -0.0014(16) 0.0048(17) 0.0018(17)
C26 0.041(2) 0.030(2) 0.032(2) 0.0078(19) 0.0030(19) -0.0001(19)
C41 0.060(3) 0.052(3) 0.037(3) -0.001(2) 0.008(2) -0.032(3)
C35 0.0208(19) 0.037(3) 0.034(2) 0.0011(19) -0.0030(17) -0.0022(17)
C20 0.032(2) 0.026(2) 0.019(2) -0.0019(16) 0.0055(16) -0.0056(17)
C27 0.032(2) 0.028(2) 0.028(2) -0.0027(17) 0.0090(18) 0.0031(17)
C42 0.060(3) 0.048(3) 0.021(2) -0.002(2) 0.005(2) -0.020(2)
C34 0.030(2) 0.032(2) 0.047(3) -0.002(2) -0.006(2) 0.0044(18)
N12 0.0271(17) 0.035(2) 0.0187(17) 0.0070(15) 0.0054(13) 0.0053(14)
N11 0.0202(15) 0.0196(16) 0.0101(14) 0.0010(12) 0.0033(11) -0.0019(12)
N41 0.0335(19) 0.030(2) 0.037(2) -0.0077(16) 0.0022(16) -0.0065(15)

loop_
_atom_type_symbol
_atom_type_description
_atom_type_scat_dispersion_real
_atom_type_scat_dispersion_imag
_atom_type_scat_source
C C 0.0033 0.0016 'International Tables Vol C Tables 4.2.6.8 and 6.1.1.4'
H H 0.0000 0.0000 'International Tables Vol C Tables 4.2.6.8 and 6.1.1.4'
N N 0.0061 0.0033 'International Tables Vol C Tables 4.2.6.8 and 6.1.1.4'
O O 0.0106 0.0060 'International Tables Vol C Tables 4.2.6.8 and 6.1.1.4'
Cu Cu 0.3201 1.2651 'International Tables Vol C Tables 4.2.6.8 and 6.1.1.4'

loop_
_geom_angle_atom_site_label_1
_geom_angle_atom_site_label_2
_geom_angle_atom_site_label_3
_geom_angle
_geom_angle_site_symmetry_1
_geom_angle_site_symmetry_3
_geom_angle_publ_flag
O11 Cu1 O11 174.29(16) 2_656 . yes
O11 Cu1 N11 89.31(11) 2_656 . yes
O11 Cu1 N11 90.12(11) . . yes
O11 Cu1 N11 90.12(11) 2_656 2_656 yes
O11 Cu1 N11 89.31(11) . 2_656 yes
N11 Cu1 N11 168.43(17) . 2_656 yes
O11 Cu1 O1W 92.86(8) 2_656 . yes
O11 Cu1 O1W 92.86(8) . . yes
N11 Cu1 O1W 95.78(8) . . yes
N11 Cu1 O1W 95.78(8) 2_656 . yes
C31 O11 Cu1 123.3(2) . . ?
N11 C11 C12 123.5(3) . . ?
C18 C17 C16 119.8(4) . . ?
C24 C23 C22 120.6(4) . . ?
N11 C15 C14 123.3(3) . . ?
C11 C12 C13 119.2(3) . . ?
C23 C22 C27 119.2(3) . . ?
C23 C22 C21 122.1(3) . . ?
C27 C22 C21 118.7(3) . . ?
C15 C14 C13 119.6(3) . . ?
C24 C25 C26 120.0(4) . . ?
C14 C13 C12 117.4(3) . . ?
C14 C13 C16 121.3(3) . . ?
C12 C13 C16 121.2(3) . . ?
C36 C37 C32 120.5(4) . . ?
C33 C32 C37 119.2(3) . . ?
C33 C32 C31 120.8(3) . . ?
C37 C32 C31 120.0(3) . . ?
O21 C21 O22 123.6(4) . . ?
O21 C21 C22 123.4(3) . . ?
O22 C21 C22 113.1(3) . . ?
C25 C24 C23 119.8(4) . . ?
C20 C16 C17 116.4(3) . . ?
C20 C16 C13 121.6(3) . . ?
C17 C16 C13 122.0(3) . . ?
C32 C33 C34 120.5(4) . . ?
C35 C36 C37 119.8(4) . . ?
C44 C43 C42 115.6(4) . . ?
C44 C43 C43 121.9(5) . 3_767 ?
C42 C43 C43 122.5(4) . 3_767 ?
O12 C31 O11 125.3(3) . . ?
O12 C31 C32 119.0(3) . . ?
O11 C31 C32 115.7(3) . . ?
C43 C44 C45 120.2(4) . . ?
N12 C19 C20 123.9(4) . . ?
N41 C45 C44 124.2(4) . . ?
N12 C18 C17 123.6(4) . . ?
C27 C26 C25 120.2(4) . . ?
N41 C41 C42 123.9(4) . . ?
C34 C35 C36 120.6(4) . . ?
C19 C20 C16 119.8(4) . . ?
C26 C27 C22 120.1(4) . . ?
C41 C42 C43 120.5(4) . . ?
C35 C34 C33 119.4(4) . . ?
C18 N12 C19 116.6(3) . . ?
C15 N11 C11 117.0(3) . . ?
C15 N11 Cu1 121.1(2) . . ?
C11 N11 Cu1 121.6(2) . . ?
C45 N41 C41 115.6(4) . . ?

loop_
_geom_bond_atom_site_label_1
_geom_bond_atom_site_label_2
_geom_bond_distance
_geom_bond_site_symmetry_2
_geom_bond_publ_flag
Cu1 O11 1.928(2) 2_656 yes
Cu1 O11 1.928(2) . yes
Cu1 N11 1.974(3) . yes
Cu1 N11 1.974(3) 2_656 yes
Cu1 O1W 2.158(4) . yes
O11 C31 1.259(4) . ?
O22 C21 1.310(4) . ?
O21 C21 1.196(4) . ?
O12 C31 1.223(4) . ?
C11 N11 1.328(4) . ?
C11 C12 1.356(5) . ?
C17 C18 1.362(5) . ?
C17 C16 1.374(5) . ?
C23 C24 1.367(5) . ?
C23 C22 1.370(5) . ?
C15 N11 1.322(4) . ?
C15 C14 1.358(5) . ?
C12 C13 1.379(5) . ?
C22 C27 1.383(5) . ?
C22 C21 1.471(5) . ?
C14 C13 1.369(5) . ?
C25 C24 1.364(6) . ?
C25 C26 1.376(6) . ?
C13 C16 1.466(5) . ?
C37 C36 1.362(5) . ?
C37 C32 1.366(5) . ?
C32 C33 1.366(5) . ?
C32 C31 1.489(5) . ?
C16 C20 1.371(5) . ?
C33 C34 1.374(5) . ?
C36 C35 1.362(6) . ?
C43 C44 1.357(5) . ?
C43 C42 1.365(6) . ?
C43 C43 1.467(7) 3_767 ?
C44 C45 1.367(5) . ?
C19 N12 1.317(5) . ?
C19 C20 1.356(5) . ?
C45 N41 1.308(5) . ?
C18 N12 1.312(5) . ?
C26 C27 1.357(5) . ?
C41 N41 1.311(5) . ?
C41 C42 1.364(6) . ?
C35 C34 1.358(6) . ?

loop_
_geom_hbond_atom_site_label_D
_geom_hbond_atom_site_label_H
_geom_hbond_atom_site_label_A
_geom_hbond_distance_DH
_geom_hbond_distance_HA
_geom_hbond_distance_DA
_geom_hbond_angle_DHA
_geom_hbond_site_symmetry_A
O1W H1WA O12 0.74(3) 1.94(3) 2.675(3) 169(4) 1_565
O22 H22A N12 0.69(4) 1.95(4) 2.636(4) 175(5) 3_657
